data_7032444
loop_
_publ_author_name
'Palmer, Joshua H.'
'Parkin, Gerard'

_publ_section_title
;
 Synthesis and structural characterization of
 tris(2-mercapto-1-methylbenzimidazolyl)hydroborato cadmium halide
 complexes, {[Tm(MeBenz)]Cd(\m-Cl)}2 and [Tm(MeBenz)]CdI: a rare example
 of cadmium in a trigonal bipyramidal sulfur-rich coordination
 environment.
;
_journal_issue 37
_journal_name_full 'Dalton transactions (Cambridge, England : 2003)'
_journal_page_first 13874
_journal_page_last 13882
_journal_paper_doi 10.1039/c4dt01820f
_journal_volume 43
_journal_year 2014
_chemical_formula_sum 'C48 H44 B2 Cd2 Cl2 N12 S6'
_chemical_formula_weight 1298.63
_chemical_name_systematic
; 
 ? 
;
_space_group_IT_number 2
_symmetry_cell_setting triclinic
_symmetry_space_group_name_Hall '-P 1'
_symmetry_space_group_name_H-M 'P -1'
_atom_sites_solution_hydrogens geom
_atom_sites_solution_primary direct
_atom_sites_solution_secondary difmap
_audit_creation_method SHELXL-97
_cell_angle_alpha 79.932(7)
_cell_angle_beta 82.909(8)
_cell_angle_gamma 62.842(7)
_cell_formula_units_Z 1
_cell_length_a 11.242(6)
_cell_length_b 11.922(6)
_cell_length_c 12.005(6)
_cell_measurement_reflns_used 5348
_cell_measurement_temperature 130(2)
_cell_measurement_theta_max 30.42
_cell_measurement_theta_min 2.42
_cell_volume 1407.8(13)
_computing_cell_refinement 'Bruker SAINT'
_computing_data_collection 'Bruker APEX2'
_computing_data_reduction 'Bruker SAINT'
_computing_molecular_graphics 'Bruker SHELXTL'
_computing_publication_material 'Bruker SHELXTL'
_computing_structure_refinement 'SHELXL-97 (Sheldrick, 2008)'
_computing_structure_solution 'SHELXS-97 (Sheldrick, 2008)'
_diffrn_ambient_temperature 130(2)
_diffrn_measured_fraction_theta_full 1.000
_diffrn_measured_fraction_theta_max 1.000
_diffrn_measurement_device_type 'Bruker APEX-II CCD'
_diffrn_measurement_method '\f and \w scans'
_diffrn_radiation_monochromator graphite
_diffrn_radiation_source 'fine-focus sealed tube'
_diffrn_radiation_type MoK\a
_diffrn_radiation_wavelength 0.71073
_diffrn_reflns_av_R_equivalents 0.0879
_diffrn_reflns_av_sigmaI/netI 0.1061
_diffrn_reflns_limit_h_max 13
_diffrn_reflns_limit_h_min -13
_diffrn_reflns_limit_k_max 14
_diffrn_reflns_limit_k_min -14
_diffrn_reflns_limit_l_max 14
_diffrn_reflns_limit_l_min -14
_diffrn_reflns_number 13521
_diffrn_reflns_theta_full 25.00
_diffrn_reflns_theta_max 25.02
_diffrn_reflns_theta_min 1.72
_exptl_absorpt_coefficient_mu 1.118
_exptl_absorpt_correction_T_max 0.9567
_exptl_absorpt_correction_T_min 0.8683
_exptl_absorpt_correction_type empirical
_exptl_absorpt_process_details sadabs
_exptl_crystal_colour colourless
_exptl_crystal_density_diffrn 1.532
_exptl_crystal_density_method 'not measured'
_exptl_crystal_description plate
_exptl_crystal_F_000 652
_exptl_crystal_size_max 0.13
_exptl_crystal_size_mid 0.07
_exptl_crystal_size_min 0.04
_refine_diff_density_max 2.912
_refine_diff_density_min -2.493
_refine_diff_density_rms 0.200
_refine_ls_extinction_method none
_refine_ls_goodness_of_fit_ref 1.026
_refine_ls_hydrogen_treatment mixed
_refine_ls_matrix_type full
_refine_ls_number_parameters 331
_refine_ls_number_reflns 4982
_refine_ls_number_restraints 0
_refine_ls_restrained_S_all 1.026
_refine_ls_R_factor_all 0.1034
_refine_ls_R_factor_gt 0.0711
_refine_ls_shift/su_max 0.000
_refine_ls_shift/su_mean 0.000
_refine_ls_structure_factor_coef Fsqd
_refine_ls_weighting_details 'calc w=1/[\s^2^(Fo^2^)+(0.1031P)^2^+0.0000P] where P=(Fo^2^+2Fc^2^)/3'
_refine_ls_weighting_scheme calc
_refine_ls_wR_factor_gt 0.1679
_refine_ls_wR_factor_ref 0.1873
_reflns_number_gt 3428
_reflns_number_total 4982
_reflns_threshold_expression >2sigma(I)
_cod_duplicate_entry 7031942
_cod_data_source_file c4dt01820f2.cif
_cod_data_source_block tmcdcl_new
_cod_depositor_comments
;
The following automatic conversions were performed:

'_symmetry_cell_setting' value 'Triclinic' changed to 'triclinic'
according to
/usr/data/users/saulius/crontab/automatic-downloads/current/RSC/lib/dictionaries/cif_core.dic
dictionary named 'cif_core.dic' version 2.4.2 from 2011-04-26.

Automatic conversion script
Id: cif_fix_values 2281 2013-09-26 08:29:07Z andrius 
;
_cod_original_cell_volume 1407.8(12)
_cod_original_sg_symbol_H-M P-1
_cod_database_code 7032444

loop_
_symmetry_equiv_pos_as_xyz
'x, y, z'
'-x, -y, -z'

loop_
_atom_site_label
_atom_site_type_symbol
_atom_site_fract_x
_atom_site_fract_y
_atom_site_fract_z
_atom_site_U_iso_or_equiv
_atom_site_adp_type
_atom_site_occupancy
_atom_site_symmetry_multiplicity
_atom_site_calc_flag
_atom_site_refinement_flags
Cd Cd 0.15118(6) 0.41890(5) 0.10317(5) 0.0284(2) Uani 1 1 d .
B B 0.3827(9) 0.1729(8) 0.3234(7) 0.028(2) Uani 1 1 d .
H H 0.466(8) 0.064(7) 0.397(6) 0.033 Uiso 1 1 d .
Cl Cl 0.00892(19) 0.64332(16) 0.02210(15) 0.0305(5) Uani 1 1 d .
N11 N 0.4684(6) 0.2426(5) 0.2737(5) 0.0232(13) Uani 1 1 d .
N12 N 0.5489(7) 0.3797(6) 0.1973(6) 0.0327(16) Uani 1 1 d .
N21 N 0.2536(6) 0.2554(5) 0.3921(5) 0.0229(13) Uani 1 1 d .
N22 N 0.0465(6) 0.3350(6) 0.4745(5) 0.0272(14) Uani 1 1 d .
N31 N 0.3499(6) 0.1103(5) 0.2339(5) 0.0216(13) Uani 1 1 d .
N32 N 0.3200(6) 0.0425(6) 0.0827(5) 0.0269(14) Uani 1 1 d .
S1 S 0.2772(2) 0.49452(18) 0.22464(17) 0.0315(5) Uani 1 1 d .
S2 S 0.0451(2) 0.30842(18) 0.25538(16) 0.0288(5) Uani 1 1 d .
S3 S 0.3744(2) 0.24782(18) 0.02630(16) 0.0276(5) Uani 1 1 d .
C11 C 0.4339(8) 0.3682(7) 0.2331(6) 0.0273(17) Uani 1 1 d .
C12 C 0.6097(7) 0.1729(7) 0.2628(6) 0.0251(17) Uani 1 1 d .
C13 C 0.6600(8) 0.2599(8) 0.2146(7) 0.0314(18) Uani 1 1 d .
C14 C 0.7983(9) 0.2231(9) 0.1920(8) 0.046(2) Uani 1 1 d .
H14A H 0.8316 0.2820 0.1578 0.055 Uiso 1 1 calc R
C15 C 0.8831(9) 0.0942(9) 0.2233(9) 0.049(2) Uani 1 1 d .
H15A H 0.9771 0.0649 0.2115 0.059 Uiso 1 1 calc R
C16 C 0.8340(9) 0.0082(8) 0.2710(7) 0.040(2) Uani 1 1 d .
H16A H 0.8956 -0.0783 0.2905 0.049 Uiso 1 1 calc R
C17 C 0.6983(7) 0.0439(7) 0.2912(6) 0.0270(17) Uani 1 1 d .
H17A H 0.6663 -0.0166 0.3231 0.032 Uiso 1 1 calc R
C18 C 0.5587(9) 0.4990(8) 0.1482(8) 0.045(2) Uani 1 1 d .
H18A H 0.4689 0.5674 0.1326 0.067 Uiso 1 1 calc R
H18B H 0.6142 0.4856 0.0775 0.067 Uiso 1 1 calc R
H18C H 0.5993 0.5226 0.2021 0.067 Uiso 1 1 calc R
C21 C 0.1198(8) 0.2975(7) 0.3760(6) 0.0260(17) Uani 1 1 d .
C22 C 0.1333(8) 0.3180(7) 0.5572(6) 0.0267(17) Uani 1 1 d .
C23 C 0.2632(8) 0.2704(7) 0.5058(6) 0.0271(17) Uani 1 1 d .
C24 C 0.3742(8) 0.2474(7) 0.5623(6) 0.0318(19) Uani 1 1 d .
H24A H 0.4611 0.2179 0.5260 0.038 Uiso 1 1 calc R
C25 C 0.3521(8) 0.2697(7) 0.6753(7) 0.0337(19) Uani 1 1 d .
H25A H 0.4261 0.2541 0.7169 0.040 Uiso 1 1 calc R
C26 C 0.2233(9) 0.3148(7) 0.7292(6) 0.035(2) Uani 1 1 d .
H26A H 0.2118 0.3294 0.8060 0.042 Uiso 1 1 calc R
C27 C 0.1120(9) 0.3384(7) 0.6711(7) 0.0342(19) Uani 1 1 d .
H27A H 0.0252 0.3672 0.7074 0.041 Uiso 1 1 calc R
C28 C -0.0989(8) 0.3787(8) 0.4913(7) 0.0359(19) Uani 1 1 d .
H28A H -0.1430 0.4349 0.4236 0.054 Uiso 1 1 calc R
H28B H -0.1323 0.4253 0.5570 0.054 Uiso 1 1 calc R
H28C H -0.1183 0.3051 0.5044 0.054 Uiso 1 1 calc R
C31 C 0.3494(8) 0.1297(7) 0.1181(6) 0.0250(16) Uani 1 1 d .
C32 C 0.3161(7) 0.0088(7) 0.2732(6) 0.0235(16) Uani 1 1 d .
C33 C 0.2965(8) -0.0327(7) 0.1767(6) 0.0285(18) Uani 1 1 d .
C34 C 0.2642(8) -0.1343(8) 0.1862(7) 0.036(2) Uani 1 1 d .
H34A H 0.2545 -0.1642 0.1212 0.043 Uiso 1 1 calc R
C35 C 0.2470(9) -0.1895(8) 0.2948(8) 0.041(2) Uani 1 1 d .
H35A H 0.2259 -0.2594 0.3042 0.049 Uiso 1 1 calc R
C36 C 0.2601(8) -0.1442(7) 0.3923(7) 0.0350(19) Uani 1 1 d .
H36A H 0.2452 -0.1822 0.4656 0.042 Uiso 1 1 calc R
C37 C 0.2948(8) -0.0440(7) 0.3809(7) 0.0300(18) Uani 1 1 d .
H37A H 0.3035 -0.0130 0.4457 0.036 Uiso 1 1 calc R
C38 C 0.2987(8) 0.0392(7) -0.0361(6) 0.0332(19) Uani 1 1 d .
H38A H 0.3192 -0.0478 -0.0460 0.050 Uiso 1 1 calc R
H38B H 0.3576 0.0672 -0.0877 0.050 Uiso 1 1 calc R
H38C H 0.2052 0.0961 -0.0532 0.050 Uiso 1 1 calc R

loop_
_atom_site_aniso_label
_atom_site_aniso_U_11
_atom_site_aniso_U_22
_atom_site_aniso_U_33
_atom_site_aniso_U_23
_atom_site_aniso_U_13
_atom_site_aniso_U_12
Cd 0.0281(4) 0.0173(3) 0.0252(3) 0.0032(2) -0.0097(2) 0.0024(2)
B 0.031(5) 0.021(4) 0.025(4) -0.004(4) -0.002(4) -0.005(4)
Cl 0.0348(11) 0.0161(9) 0.0279(10) 0.0025(8) -0.0133(8) 0.0005(8)
N11 0.027(3) 0.013(3) 0.024(3) -0.001(3) -0.008(3) -0.003(3)
N12 0.034(4) 0.019(3) 0.037(4) 0.003(3) -0.012(3) -0.005(3)
N21 0.022(3) 0.018(3) 0.020(3) 0.000(3) -0.007(3) -0.001(3)
N22 0.029(4) 0.019(3) 0.026(3) -0.002(3) -0.007(3) -0.003(3)
N31 0.020(3) 0.012(3) 0.022(3) 0.001(2) -0.004(3) 0.002(3)
N32 0.024(3) 0.019(3) 0.025(3) -0.001(3) -0.012(3) 0.002(3)
S1 0.0304(11) 0.0162(9) 0.0383(12) -0.0033(8) -0.0088(9) -0.0006(9)
S2 0.0279(11) 0.0252(10) 0.0259(10) -0.0002(8) -0.0114(8) -0.0042(9)
S3 0.0286(11) 0.0201(10) 0.0229(10) 0.0026(8) -0.0066(8) -0.0018(8)
C11 0.028(4) 0.020(4) 0.029(4) -0.003(3) -0.009(3) -0.004(3)
C12 0.018(4) 0.018(4) 0.028(4) -0.002(3) -0.010(3) 0.003(3)
C13 0.028(4) 0.029(4) 0.031(4) 0.000(4) -0.006(4) -0.008(4)
C14 0.038(5) 0.040(5) 0.058(6) -0.002(5) -0.004(5) -0.018(5)
C15 0.025(5) 0.041(5) 0.065(6) 0.001(5) -0.011(4) -0.002(4)
C16 0.034(5) 0.024(4) 0.050(5) -0.002(4) -0.010(4) -0.001(4)
C17 0.021(4) 0.018(4) 0.029(4) 0.003(3) -0.010(3) 0.002(3)
C18 0.037(5) 0.027(5) 0.064(6) 0.007(4) -0.013(5) -0.011(4)
C21 0.028(4) 0.017(4) 0.023(4) 0.000(3) -0.005(3) -0.001(3)
C22 0.030(4) 0.018(4) 0.021(4) 0.001(3) -0.009(3) -0.002(3)
C23 0.030(4) 0.016(4) 0.025(4) -0.002(3) -0.003(3) -0.002(3)
C24 0.031(4) 0.027(4) 0.028(4) 0.000(3) -0.014(4) -0.003(4)
C25 0.031(5) 0.025(4) 0.030(4) -0.002(3) -0.014(4) 0.002(4)
C26 0.045(5) 0.026(4) 0.022(4) -0.002(3) -0.015(4) -0.002(4)
C27 0.034(5) 0.027(4) 0.028(4) -0.005(4) 0.000(4) -0.002(4)
C28 0.032(5) 0.030(5) 0.036(5) -0.001(4) -0.003(4) -0.008(4)
C31 0.026(4) 0.014(4) 0.024(4) -0.003(3) -0.004(3) 0.002(3)
C32 0.020(4) 0.014(3) 0.032(4) -0.007(3) -0.005(3) -0.001(3)
C33 0.025(4) 0.017(4) 0.029(4) -0.003(3) -0.012(3) 0.006(3)
C34 0.036(5) 0.025(4) 0.037(5) -0.008(4) -0.011(4) -0.002(4)
C35 0.041(5) 0.022(4) 0.052(6) -0.002(4) -0.010(4) -0.007(4)
C36 0.035(5) 0.025(4) 0.041(5) 0.001(4) -0.006(4) -0.010(4)
C37 0.032(4) 0.021(4) 0.030(4) -0.001(3) -0.011(3) -0.004(4)
C38 0.040(5) 0.022(4) 0.025(4) -0.005(3) -0.014(4) 0.001(4)

loop_
_atom_type_symbol
_atom_type_description
_atom_type_scat_dispersion_real
_atom_type_scat_dispersion_imag
_atom_type_scat_source
C C 0.0033 0.0016 'International Tables Vol C Tables 4.2.6.8 and 6.1.1.4'
H H 0.0000 0.0000 'International Tables Vol C Tables 4.2.6.8 and 6.1.1.4'
B B 0.0013 0.0007 'International Tables Vol C Tables 4.2.6.8 and 6.1.1.4'
N N 0.0061 0.0033 'International Tables Vol C Tables 4.2.6.8 and 6.1.1.4'
S S 0.1246 0.1234 'International Tables Vol C Tables 4.2.6.8 and 6.1.1.4'
Cl Cl 0.1484 0.1585 'International Tables Vol C Tables 4.2.6.8 and 6.1.1.4'
Cd Cd -0.8075 1.2024 'International Tables Vol C Tables 4.2.6.8 and 6.1.1.4'

loop_
_geom_angle_atom_site_label_1
_geom_angle_atom_site_label_2
_geom_angle_atom_site_label_3
_geom_angle
_geom_angle_site_symmetry_3
Cl Cd S2 118.31(7) .
Cl Cd S3 130.72(7) .
S2 Cd S3 108.70(7) .
Cl Cd S1 91.12(7) .
S2 Cd S1 102.69(7) .
S3 Cd S1 92.41(7) .
Cl Cd Cl 84.93(7) 2_565
S2 Cd Cl 76.01(7) 2_565
S3 Cd Cl 93.03(7) 2_565
S1 Cd Cl 174.53(6) 2_565
N11 B N21 113.7(6) .
N11 B N31 113.8(6) .
N21 B N31 111.3(6) .
Cd Cl Cd 95.07(7) 2_565
C11 N11 C12 108.5(6) .
C11 N11 B 131.8(6) .
C12 N11 B 119.8(6) .
C11 N12 C13 109.5(6) .
C11 N12 C18 126.5(7) .
C13 N12 C18 123.9(7) .
C21 N21 C23 107.0(6) .
C21 N21 B 131.7(6) .
C23 N21 B 119.5(6) .
C21 N22 C22 109.1(6) .
C21 N22 C28 124.8(6) .
C22 N22 C28 126.0(6) .
C31 N31 C32 107.8(6) .
C31 N31 B 133.7(6) .
C32 N31 B 118.5(6) .
C31 N32 C33 109.3(6) .
C31 N32 C38 125.5(6) .
C33 N32 C38 124.8(6) .
C11 S1 Cd 102.7(3) .
C21 S2 Cd 102.9(3) .
C31 S3 Cd 90.1(3) .
N12 C11 N11 108.2(6) .
N12 C11 S1 123.1(6) .
N11 C11 S1 128.6(6) .
C13 C12 C17 119.9(7) .
C13 C12 N11 107.1(6) .
C17 C12 N11 133.0(7) .
N12 C13 C12 106.6(6) .
N12 C13 C14 130.8(7) .
C12 C13 C14 122.6(7) .
C15 C14 C13 115.7(8) .
C16 C15 C14 121.9(8) .
C15 C16 C17 122.4(8) .
C16 C17 C12 117.5(7) .
N22 C21 N21 109.4(6) .
N22 C21 S2 121.9(6) .
N21 C21 S2 128.7(6) .
C27 C22 N22 132.7(7) .
C27 C22 C23 120.6(7) .
N22 C22 C23 106.7(6) .
C24 C23 C22 122.3(7) .
C24 C23 N21 130.1(7) .
C22 C23 N21 107.7(6) .
C23 C24 C25 116.9(8) .
C24 C25 C26 121.8(7) .
C27 C26 C25 120.9(7) .
C26 C27 C22 117.6(8) .
N32 C31 N31 109.1(6) .
N32 C31 S3 123.4(5) .
N31 C31 S3 127.5(6) .
C37 C32 C33 120.9(7) .
C37 C32 N31 131.9(7) .
C33 C32 N31 107.1(6) .
N32 C33 C34 131.7(7) .
N32 C33 C32 106.7(6) .
C34 C33 C32 121.6(7) .
C35 C34 C33 117.1(7) .
C34 C35 C36 121.6(8) .
C37 C36 C35 120.4(8) .
C32 C37 C36 118.3(7) .

loop_
_geom_bond_atom_site_label_1
_geom_bond_atom_site_label_2
_geom_bond_distance
_geom_bond_site_symmetry_2
Cd Cl 2.496(2) .
Cd S2 2.559(2) .
Cd S3 2.593(2) .
Cd S1 2.661(2) .
Cd Cl 2.886(2) 2_565
B N11 1.546(11) .
B N21 1.562(11) .
B N31 1.574(10) .
Cl Cd 2.886(2) 2_565
N11 C11 1.375(9) .
N11 C12 1.419(9) .
N12 C11 1.372(10) .
N12 C13 1.405(10) .
N12 C18 1.489(10) .
N21 C21 1.379(9) .
N21 C23 1.431(9) .
N22 C21 1.373(10) .
N22 C22 1.402(9) .
N22 C28 1.470(10) .
N31 C31 1.369(9) .
N31 C32 1.416(9) .
N32 C31 1.369(9) .
N32 C33 1.392(10) .
N32 C38 1.485(9) .
S1 C11 1.718(8) .
S2 C21 1.718(7) .
S3 C31 1.738(7) .
C12 C13 1.406(11) .
C12 C17 1.406(10) .
C13 C14 1.413(12) .
C14 C15 1.400(13) .
C15 C16 1.384(12) .
C16 C17 1.386(11) .
C22 C27 1.403(10) .
C22 C23 1.407(11) .
C23 C24 1.387(11) .
C24 C25 1.398(11) .
C25 C26 1.409(12) .
C26 C27 1.398(11) .
C32 C37 1.379(11) .
C32 C33 1.414(10) .
C33 C34 1.398(11) .
C34 C35 1.387(12) .
C35 C36 1.421(12) .
C36 C37 1.397(11) .
